data_7249731
loop_
_publ_author_name
'Prashanth, Jupally'
'Pisini, Krishna Prasad'
'Surampudi, Anuja Venkata Sai Durga'
'Nechipadappu, Sunil Kumar'
'Swain, Debasish'
'Balasubramanian, Sridhar'

_publ_section_title
;
 Flutamide degradation driven by sulfonic acids: An unforeseen salts and
 salt polymorphs of degraded flutamide impurity
;
_journal_name_full CrystEngComm
_journal_paper_doi 10.1039/D4CE00979G
_journal_year 2025
_chemical_formula_moiety 'C7 H6 F3 N2 O2 1+, C H3 O3 S 1-'
_chemical_formula_sum 'C8 H9 F3 N2 O5 S'
_chemical_formula_weight 302.23
_chemical_name_common FluD-MSA(2:2)
_space_group_crystal_system monoclinic
_space_group_IT_number 9
_space_group_name_Hall 'C -2yc'
_space_group_name_H-M_alt 'C 1 c 1'
_atom_sites_solution_hydrogens mixed
_audit_creation_method SHELXL-2019/3
_audit_update_record
;
2024-09-26 deposited with the CCDC.	2024-12-12 downloaded from the CCDC.
;
_cell_angle_alpha 90
_cell_angle_beta 90.12
_cell_angle_gamma 90
_cell_formula_units_Z 8
_cell_length_a 10.6002(7)
_cell_length_b 10.6466(7)
_cell_length_c 20.3303(19)
_cell_measurement_reflns_used 9796
_cell_measurement_temperature 100(2)
_cell_measurement_theta_max 30.58
_cell_measurement_theta_min 2.88
_cell_volume 2294.4(3)
_computing_cell_refinement '<i>SAINT</i> (Bruker, 2016)'
_computing_data_collection '<i>APEX3</i> (Bruker, 2016)'
_computing_data_reduction 'Bruker SAINT'
_computing_molecular_graphics 'Bruker SHELXTL'
_computing_publication_material 'Bruker SHELXTL'
_computing_structure_refinement 'SHELXL-2019/3 (Sheldrick, 2019)'
_computing_structure_solution 'SHELXT 2019/2 (Sheldrick, 2019)'
_diffrn_ambient_temperature 100(2)
_diffrn_measured_fraction_theta_full 0.986
_diffrn_measured_fraction_theta_max 0.990
_diffrn_measurement_device_type 'Bruker D8 QUEST PHOTON-100'
_diffrn_measurement_method '\w and \f'
_diffrn_radiation_type MoK\a
_diffrn_radiation_wavelength 0.71073
_diffrn_reflns_av_R_equivalents 0.0398
_diffrn_reflns_av_unetI/netI 0.0222
_diffrn_reflns_Laue_measured_fraction_full 0.986
_diffrn_reflns_Laue_measured_fraction_max 0.990
_diffrn_reflns_limit_h_max 15
_diffrn_reflns_limit_h_min -15
_diffrn_reflns_limit_k_max 15
_diffrn_reflns_limit_k_min -15
_diffrn_reflns_limit_l_max 29
_diffrn_reflns_limit_l_min -28
_diffrn_reflns_number 57350
_diffrn_reflns_point_group_measured_fraction_full 0.984
_diffrn_reflns_point_group_measured_fraction_max 0.988
_diffrn_reflns_theta_full 25.242
_diffrn_reflns_theta_max 30.618
_diffrn_reflns_theta_min 2.712
_exptl_absorpt_coefficient_mu 0.344
_exptl_absorpt_correction_T_max 0.7461
_exptl_absorpt_correction_T_min 0.6891
_exptl_absorpt_correction_type multi-scan
_exptl_absorpt_process_details
;
 SADABS 2016/2: Krause, L., Herbst-Irmer, R., Sheldrick G.M. & Stalke D.,
 J. Appl. Cryst. 48 (2015) 3-10
;
_exptl_crystal_colour colourless
_exptl_crystal_density_diffrn 1.750
_exptl_crystal_description plate
_exptl_crystal_F_000 1232
_exptl_crystal_size_max 0.310
_exptl_crystal_size_mid 0.250
_exptl_crystal_size_min 0.200
_refine_diff_density_max 0.435
_refine_diff_density_min -0.308
_refine_diff_density_rms 0.064
_refine_ls_abs_structure_details
;
 Refined as an inversion twin.
;
_refine_ls_abs_structure_Flack 0.07(7)
_refine_ls_extinction_method none
_refine_ls_goodness_of_fit_ref 1.164
_refine_ls_hydrogen_treatment mixed
_refine_ls_matrix_type full
_refine_ls_number_parameters 370
_refine_ls_number_reflns 6971
_refine_ls_number_restraints 3
_refine_ls_restrained_S_all 1.163
_refine_ls_R_factor_all 0.0316
_refine_ls_R_factor_gt 0.0314
_refine_ls_shift/su_max 0.000
_refine_ls_shift/su_mean 0.000
_refine_ls_structure_factor_coef Fsqd
_refine_ls_weighting_details 'w=1/[\s^2^(Fo^2^)+(0.0262P)^2^+3.6781P] where P=(Fo^2^+2Fc^2^)/3'
_refine_ls_weighting_scheme calc
_refine_ls_wR_factor_gt 0.0807
_refine_ls_wR_factor_ref 0.0808
_reflns_Friedel_coverage 0.995
_reflns_Friedel_fraction_full 0.983
_reflns_Friedel_fraction_max 0.987
_reflns_number_gt 6919
_reflns_number_total 6971
_reflns_threshold_expression 'I > 2\s(I)'
_cod_data_source_file d4ce00979g2.cif
_cod_data_source_block kb1362_0m_pl
_cod_original_sg_symbol_H-M 'C c'
_cod_database_code 7249731
_shelx_shelxl_version_number 2019/3
_shelx_space_group_comment
;
The symmetry employed for this shelxl refinement is uniquely defined
by the following loop, which should always be used as a source of
symmetry information in preference to the above space-group names.
They are only intended as comments.
;
_shelx_estimated_absorpt_t_min 0.901
_shelx_estimated_absorpt_t_max 0.934

loop_
_space_group_symop_operation_xyz
'x, y, z'
'x, -y, z+1/2'
'x+1/2, y+1/2, z'
'x+1/2, -y+1/2, z+1/2'

loop_
_atom_site_label
_atom_site_type_symbol
_atom_site_fract_x
_atom_site_fract_y
_atom_site_fract_z
_atom_site_U_iso_or_equiv
_atom_site_adp_type
_atom_site_occupancy
_atom_site_site_symmetry_order
_atom_site_calc_flag
_atom_site_refinement_flags_posn
_atom_site_refinement_flags_adp
_atom_site_refinement_flags_occupancy
_atom_site_disorder_assembly
_atom_site_disorder_group
C1A C 0.1823(2) 0.7819(2) -0.35944(13) 0.0136(4) Uani 1 1 d . . . . .
C2A C 0.1305(2) 0.6838(2) -0.32216(13) 0.0121(4) Uani 1 1 d . . . . .
C3A C 0.1430(2) 0.6891(2) -0.25416(13) 0.0122(4) Uani 1 1 d . . . . .
H3A H 0.110151 0.623503 -0.227549 0.015 Uiso 1 1 calc R U . . .
C4A C 0.2038(2) 0.7911(2) -0.22520(13) 0.0123(4) Uani 1 1 d . . . . .
C5A C 0.2590(2) 0.8854(2) -0.26243(14) 0.0150(5) Uani 1 1 d . . . . .
H5A H 0.303176 0.952337 -0.241796 0.018 Uiso 1 1 calc R U . . .
C6A C 0.2483(3) 0.8799(3) -0.33082(14) 0.0154(5) Uani 1 1 d . . . . .
H6A H 0.286013 0.942806 -0.357458 0.019 Uiso 1 1 calc R U . . .
C7A C 0.0727(2) 0.5683(2) -0.35234(13) 0.0132(4) Uani 1 1 d . . . . .
N1A N 0.1670(2) 0.7879(2) -0.43161(12) 0.0163(4) Uani 1 1 d . . . . .
N2A N 0.2111(2) 0.7968(2) -0.15363(11) 0.0130(4) Uani 1 1 d D . . . .
H2NA H 0.146(4) 0.765(5) -0.140(2) 0.029(11) Uiso 1 1 d . . . . .
H2NB H 0.215(4) 0.872(4) -0.1394(19) 0.013(8) Uiso 1 1 d . . . . .
H2NC H 0.278(4) 0.750(5) -0.143(3) 0.053(16) Uiso 1 1 d D . . . .
O1A O 0.0655(2) 0.7543(2) -0.45432(11) 0.0248(5) Uani 1 1 d . . . . .
O2A O 0.2538(2) 0.8309(3) -0.46368(12) 0.0281(5) Uani 1 1 d . . . . .
F1A F 0.14215(17) 0.52400(16) -0.40221(9) 0.0189(3) Uani 1 1 d . . . . .
F2A F -0.04463(16) 0.58532(16) -0.37573(9) 0.0188(3) Uani 1 1 d . . . . .
F3A F 0.06373(17) 0.47579(15) -0.30791(9) 0.0183(3) Uani 1 1 d . . . . .
C8A C 0.4860(3) 0.9979(3) -0.03713(14) 0.0217(6) Uani 1 1 d . . . . .
H8A H 0.457072 0.911154 -0.031472 0.033 Uiso 1 1 calc R U . . .
H8B H 0.449157 1.050849 -0.002714 0.033 Uiso 1 1 calc R U . . .
H8C H 0.578171 1.000777 -0.033934 0.033 Uiso 1 1 calc R U . . .
S1A S 0.43834(5) 1.05350(5) -0.11477(3) 0.01029(11) Uani 1 1 d . . . . .
O3A O 0.47828(19) 1.18504(18) -0.11918(11) 0.0163(4) Uani 1 1 d . . . . .
O4A O 0.49597(19) 0.97245(19) -0.16381(10) 0.0161(4) Uani 1 1 d . . . . .
O5A O 0.29886(17) 1.04526(18) -0.11662(10) 0.0136(3) Uani 1 1 d . . . . .
C1B C 0.2206(2) 0.2418(3) -0.36019(13) 0.0136(5) Uani 1 1 d . . . . .
C2B C 0.1153(2) 0.1890(2) -0.32908(13) 0.0129(4) Uani 1 1 d . . . . .
C3B C 0.1053(2) 0.2006(2) -0.26120(13) 0.0126(5) Uani 1 1 d . . . . .
H3B H 0.033982 0.167370 -0.238956 0.015 Uiso 1 1 calc R U . . .
C4B C 0.2000(2) 0.2611(2) -0.22602(12) 0.0119(4) Uani 1 1 d . . . . .
C5B C 0.3042(2) 0.3131(3) -0.25681(14) 0.0152(5) Uani 1 1 d . . . . .
H5B H 0.368104 0.353927 -0.231948 0.018 Uiso 1 1 calc R U . . .
C6B C 0.3130(3) 0.3042(3) -0.32477(14) 0.0162(5) Uani 1 1 d . . . . .
H6B H 0.382595 0.341004 -0.346993 0.019 Uiso 1 1 calc R U . . .
C7B C 0.0069(3) 0.1296(3) -0.36553(14) 0.0152(5) Uani 1 1 d . . . . .
N1B N 0.2397(2) 0.2312(2) -0.43173(12) 0.0171(4) Uani 1 1 d . . . . .
N2B N 0.1876(2) 0.2699(2) -0.15468(11) 0.0125(4) Uani 1 1 d . . . . .
H2ND H 0.223(4) 0.343(4) -0.1420(19) 0.015(9) Uiso 1 1 d . . . . .
H2NE H 0.229(4) 0.204(4) -0.137(2) 0.025(11) Uiso 1 1 d . . . . .
H2NF H 0.113(4) 0.265(4) -0.1447(18) 0.012(8) Uiso 1 1 d . . . . .
O1B O 0.2156(2) 0.1299(2) -0.45745(11) 0.0263(5) Uani 1 1 d . . . . .
O2B O 0.2812(3) 0.3230(2) -0.46037(12) 0.0284(5) Uani 1 1 d . . . . .
F1B F -0.02955(17) 0.19925(18) -0.41688(9) 0.0224(4) Uani 1 1 d . . . . .
F2B F 0.03032(16) 0.01318(16) -0.38820(9) 0.0188(3) Uani 1 1 d . . . . .
F3B F -0.09411(16) 0.11720(18) -0.32603(9) 0.0206(4) Uani 1 1 d . . . . .
C8B C 0.4851(3) 0.4917(3) -0.04390(13) 0.0191(5) Uani 1 1 d . . . . .
H8D H 0.478995 0.400118 -0.040129 0.029 Uiso 1 1 calc R U . . .
H8E H 0.435530 0.531069 -0.008873 0.029 Uiso 1 1 calc R U . . .
H8F H 0.573543 0.517304 -0.039801 0.029 Uiso 1 1 calc R U . . .
O3B O 0.29352(18) 0.50113(19) -0.12393(10) 0.0162(4) Uani 1 1 d . . . . .
O4B O 0.50522(18) 0.48038(18) -0.17064(10) 0.0150(4) Uani 1 1 d . . . . .
O5B O 0.43626(19) 0.67812(16) -0.12306(10) 0.0130(3) Uani 1 1 d . . . . .
S1B S 0.42619(5) 0.53931(5) -0.12083(3) 0.01041(12) Uani 1 1 d . . . . .

loop_
_atom_site_aniso_label
_atom_site_aniso_U_11
_atom_site_aniso_U_22
_atom_site_aniso_U_33
_atom_site_aniso_U_23
_atom_site_aniso_U_13
_atom_site_aniso_U_12
C1A 0.0122(10) 0.0145(11) 0.0140(11) 0.0020(9) -0.0001(8) 0.0014(9)
C2A 0.0113(10) 0.0097(10) 0.0152(11) -0.0007(8) -0.0004(8) -0.0002(8)
C3A 0.0107(10) 0.0104(10) 0.0155(11) 0.0004(8) 0.0003(8) 0.0000(8)
C4A 0.0119(10) 0.0116(10) 0.0135(11) -0.0006(8) -0.0012(8) 0.0013(8)
C5A 0.0132(11) 0.0129(11) 0.0189(12) -0.0006(9) -0.0028(9) -0.0034(9)
C6A 0.0145(11) 0.0140(11) 0.0178(12) 0.0026(9) -0.0005(9) -0.0032(9)
C7A 0.0126(10) 0.0109(10) 0.0161(11) -0.0011(9) -0.0001(8) 0.0009(8)
N1A 0.0200(11) 0.0146(10) 0.0144(10) 0.0033(8) -0.0001(8) 0.0016(8)
N2A 0.0124(10) 0.0123(10) 0.0142(10) -0.0018(8) -0.0007(8) 0.0010(8)
O1A 0.0315(12) 0.0235(11) 0.0194(10) 0.0023(8) -0.0105(9) -0.0081(9)
O2A 0.0246(11) 0.0389(13) 0.0209(10) 0.0121(10) 0.0034(8) -0.0018(10)
F1A 0.0233(8) 0.0170(8) 0.0165(8) -0.0038(6) 0.0033(6) 0.0020(6)
F2A 0.0124(7) 0.0162(8) 0.0277(9) -0.0029(6) -0.0056(6) -0.0029(6)
F3A 0.0267(9) 0.0096(7) 0.0185(8) 0.0012(6) 0.0002(6) -0.0038(6)
C8A 0.0199(13) 0.0307(15) 0.0145(12) 0.0055(11) -0.0025(10) 0.0048(11)
S1A 0.0097(2) 0.0103(2) 0.0108(3) 0.0007(2) -0.00066(19) 0.0008(2)
O3A 0.0159(8) 0.0098(8) 0.0231(10) -0.0003(7) 0.0016(7) -0.0021(7)
O4A 0.0164(9) 0.0147(9) 0.0170(9) -0.0024(7) 0.0020(7) 0.0034(7)
O5A 0.0090(8) 0.0123(8) 0.0195(9) 0.0006(7) -0.0008(7) -0.0008(6)
C1B 0.0131(11) 0.0135(11) 0.0141(11) -0.0012(9) 0.0013(9) 0.0006(9)
C2B 0.0123(10) 0.0107(10) 0.0157(11) -0.0016(9) -0.0006(8) -0.0009(8)
C3B 0.0124(10) 0.0106(11) 0.0148(11) 0.0000(8) -0.0002(8) -0.0013(8)
C4B 0.0111(10) 0.0098(10) 0.0146(11) -0.0006(8) 0.0005(8) 0.0014(8)
C5B 0.0126(11) 0.0149(11) 0.0180(12) -0.0035(9) 0.0009(9) -0.0022(9)
C6B 0.0138(11) 0.0181(12) 0.0169(12) -0.0028(9) 0.0036(9) -0.0034(9)
C7B 0.0124(10) 0.0150(11) 0.0180(11) -0.0020(9) -0.0003(9) 0.0010(9)
N1B 0.0144(10) 0.0218(11) 0.0153(10) -0.0004(8) 0.0028(8) 0.0002(8)
N2B 0.0112(9) 0.0125(9) 0.0139(10) -0.0018(8) -0.0006(7) 0.0004(7)
O1B 0.0292(12) 0.0300(12) 0.0197(10) -0.0098(9) 0.0030(8) -0.0061(9)
O2B 0.0378(14) 0.0258(11) 0.0219(11) 0.0030(9) 0.0122(10) -0.0026(10)
F1B 0.0211(8) 0.0247(9) 0.0212(8) 0.0021(7) -0.0072(7) 0.0034(7)
F2B 0.0170(8) 0.0157(8) 0.0237(8) -0.0063(6) -0.0027(6) -0.0003(6)
F3B 0.0114(7) 0.0266(9) 0.0239(8) -0.0045(7) 0.0007(6) -0.0027(6)
C8B 0.0268(14) 0.0170(12) 0.0134(12) 0.0018(9) -0.0036(10) 0.0057(10)
O3B 0.0119(8) 0.0146(9) 0.0220(10) -0.0026(7) 0.0004(7) -0.0031(7)
O4B 0.0150(9) 0.0144(9) 0.0156(9) -0.0005(7) 0.0021(7) 0.0009(7)
O5B 0.0124(8) 0.0088(7) 0.0178(9) 0.0006(7) -0.0001(7) 0.0005(7)
S1B 0.0106(3) 0.0092(2) 0.0114(3) 0.0005(2) -0.00089(19) 0.0008(2)

loop_
_atom_type_symbol
_atom_type_description
_atom_type_scat_dispersion_real
_atom_type_scat_dispersion_imag
_atom_type_scat_source
C C 0.0033 0.0016 'International Tables Vol C Tables 4.2.6.8 and 6.1.1.4'
H H 0.0000 0.0000 'International Tables Vol C Tables 4.2.6.8 and 6.1.1.4'
F F 0.0171 0.0103 'International Tables Vol C Tables 4.2.6.8 and 6.1.1.4'
N N 0.0061 0.0033 'International Tables Vol C Tables 4.2.6.8 and 6.1.1.4'
O O 0.0106 0.0060 'International Tables Vol C Tables 4.2.6.8 and 6.1.1.4'
S S 0.1246 0.1234 'International Tables Vol C Tables 4.2.6.8 and 6.1.1.4'

loop_
_geom_angle_atom_site_label_1
_geom_angle_atom_site_label_2
_geom_angle_atom_site_label_3
_geom_angle
_geom_angle_site_symmetry_1
_geom_angle_site_symmetry_3
_geom_angle_publ_flag
C6A C1A C2A 122.2(2) . . ?
C6A C1A N1A 116.0(2) . . ?
C2A C1A N1A 121.8(2) . . ?
C3A C2A C1A 118.1(2) . . ?
C3A C2A C7A 118.5(2) . . ?
C1A C2A C7A 123.2(2) . . ?
C2A C3A C4A 119.7(2) . . ?
C2A C3A H3A 120.1 . . ?
C4A C3A H3A 120.1 . . ?
C5A C4A C3A 121.9(2) . . ?
C5A C4A N2A 119.5(2) . . ?
C3A C4A N2A 118.6(2) . . ?
C4A C5A C6A 118.7(2) . . ?
C4A C5A H5A 120.7 . . ?
C6A C5A H5A 120.7 . . ?
C1A C6A C5A 119.3(2) . . ?
C1A C6A H6A 120.3 . . ?
C5A C6A H6A 120.3 . . ?
F3A C7A F1A 107.0(2) . . ?
F3A C7A F2A 105.7(2) . . ?
F1A C7A F2A 106.8(2) . . ?
F3A C7A C2A 110.8(2) . . ?
F1A C7A C2A 111.9(2) . . ?
F2A C7A C2A 114.2(2) . . ?
O2A N1A O1A 124.9(3) . . ?
O2A N1A C1A 117.8(2) . . ?
O1A N1A C1A 117.2(2) . . ?
C4A N2A H2NA 107(3) . . ?
C4A N2A H2NB 112(3) . . ?
H2NA N2A H2NB 108(4) . . ?
C4A N2A H2NC 105(4) . . ?
H2NA N2A H2NC 110(5) . . ?
H2NB N2A H2NC 114(5) . . ?
S1A C8A H8A 109.5 . . ?
S1A C8A H8B 109.5 . . ?
H8A C8A H8B 109.5 . . ?
S1A C8A H8C 109.5 . . ?
H8A C8A H8C 109.5 . . ?
H8B C8A H8C 109.5 . . ?
O4A S1A O3A 113.77(12) . . ?
O4A S1A O5A 111.60(12) . . ?
O3A S1A O5A 110.08(12) . . ?
O4A S1A C8A 107.19(14) . . ?
O3A S1A C8A 107.10(15) . . ?
O5A S1A C8A 106.71(13) . . ?
C6B C1B C2B 121.4(2) . . ?
C6B C1B N1B 116.8(2) . . ?
C2B C1B N1B 121.8(2) . . ?
C3B C2B C1B 118.4(2) . . ?
C3B C2B C7B 117.8(2) . . ?
C1B C2B C7B 123.7(2) . . ?
C4B C3B C2B 119.7(2) . . ?
C4B C3B H3B 120.2 . . ?
C2B C3B H3B 120.2 . . ?
C5B C4B C3B 121.9(2) . . ?
C5B C4B N2B 119.8(2) . . ?
C3B C4B N2B 118.3(2) . . ?
C4B C5B C6B 118.6(2) . . ?
C4B C5B H5B 120.7 . . ?
C6B C5B H5B 120.7 . . ?
C1B C6B C5B 120.0(2) . . ?
C1B C6B H6B 120.0 . . ?
C5B C6B H6B 120.0 . . ?
F1B C7B F2B 107.2(2) . . ?
F1B C7B F3B 107.0(2) . . ?
F2B C7B F3B 105.1(2) . . ?
F1B C7B C2B 111.8(2) . . ?
F2B C7B C2B 114.5(2) . . ?
F3B C7B C2B 110.8(2) . . ?
O2B N1B O1B 125.2(3) . . ?
O2B N1B C1B 117.4(2) . . ?
O1B N1B C1B 117.4(2) . . ?
C4B N2B H2ND 108(2) . . ?
C4B N2B H2NE 107(3) . . ?
H2ND N2B H2NE 111(4) . . ?
C4B N2B H2NF 109(3) . . ?
H2ND N2B H2NF 112(4) . . ?
H2NE N2B H2NF 109(4) . . ?
S1B C8B H8D 109.5 . . ?
S1B C8B H8E 109.5 . . ?
H8D C8B H8E 109.5 . . ?
S1B C8B H8F 109.5 . . ?
H8D C8B H8F 109.5 . . ?
H8E C8B H8F 109.5 . . ?
O4B S1B O3B 113.82(12) . . ?
O4B S1B O5B 111.49(12) . . ?
O3B S1B O5B 110.15(12) . . ?
O4B S1B C8B 106.89(13) . . ?
O3B S1B C8B 107.29(14) . . ?
O5B S1B C8B 106.82(13) . . ?

loop_
_geom_bond_atom_site_label_1
_geom_bond_atom_site_label_2
_geom_bond_distance
_geom_bond_site_symmetry_2
_geom_bond_publ_flag
C1A C6A 1.384(4) . ?
C1A C2A 1.403(4) . ?
C1A N1A 1.477(3) . ?
C2A C3A 1.390(4) . ?
C2A C7A 1.504(4) . ?
C3A C4A 1.393(3) . ?
C3A H3A 0.9500 . ?
C4A C5A 1.388(4) . ?
C4A N2A 1.458(3) . ?
C5A C6A 1.396(4) . ?
C5A H5A 0.9500 . ?
C6A H6A 0.9500 . ?
C7A F3A 1.339(3) . ?
C7A F1A 1.340(3) . ?
C7A F2A 1.343(3) . ?
N1A O2A 1.218(3) . ?
N1A O1A 1.223(3) . ?
N2A H2NA 0.81(5) . ?
N2A H2NB 0.85(4) . ?
N2A H2NC 0.896(15) . ?
C8A S1A 1.759(3) . ?
C8A H8A 0.9800 . ?
C8A H8B 0.9800 . ?
C8A H8C 0.9800 . ?
S1A O4A 1.454(2) . ?
S1A O3A 1.466(2) . ?
S1A O5A 1.4815(19) . ?
C1B C6B 1.385(4) . ?
C1B C2B 1.401(4) . ?
C1B N1B 1.473(3) . ?
C2B C3B 1.390(4) . ?
C2B C7B 1.506(4) . ?
C3B C4B 1.390(4) . ?
C3B H3B 0.9500 . ?
C4B C5B 1.386(3) . ?
C4B N2B 1.459(3) . ?
C5B C6B 1.388(4) . ?
C5B H5B 0.9500 . ?
C6B H6B 0.9500 . ?
C7B F1B 1.337(3) . ?
C7B F2B 1.346(3) . ?
C7B F3B 1.346(3) . ?
N1B O2B 1.220(3) . ?
N1B O1B 1.225(3) . ?
N2B H2ND 0.90(4) . ?
N2B H2NE 0.90(5) . ?
N2B H2NF 0.82(4) . ?
C8B S1B 1.758(3) . ?
C8B H8D 0.9800 . ?
C8B H8E 0.9800 . ?
C8B H8F 0.9800 . ?
O3B S1B 1.465(2) . ?
O4B S1B 1.458(2) . ?
O5B S1B 1.4824(18) . ?

loop_
_geom_hbond_atom_site_label_D
_geom_hbond_atom_site_label_H
_geom_hbond_atom_site_label_A
_geom_hbond_distance_DH
_geom_hbond_distance_HA
_geom_hbond_distance_DA
_geom_hbond_angle_DHA
_geom_hbond_site_symmetry_A
_geom_hbond_publ_flag
N2B H2ND O3B 0.90(4) 1.88(4) 2.777(3) 175(4) . yes
N2A H2NB O5A 0.85(4) 2.10(4) 2.902(3) 157(4) . yes
N2A H2NC O5B 0.896(15) 1.885(18) 2.770(3) 169(6) . yes
N2A H2NC S1B 0.896(15) 2.77(2) 3.627(2) 160(5) . yes
N2A H2NA O3A 0.81(5) 2.02(5) 2.829(3) 172(5) 3_445 yes
N2B H2NF O4A 0.82(4) 2.56(4) 2.968(3) 112(3) 3_445 yes
N2B H2NF O5B 0.82(4) 2.14(4) 2.911(3) 158(4) 3_445 yes
C3A H3A S1A 0.95 3.02 3.853(3) 146.6 3_445 yes
C3A H3A O4A 0.95 2.40 3.337(3) 171.1 3_445 yes
C3B H3B O4B 0.95 2.45 3.166(3) 132.4 3_445 yes
C3B H3B O5B 0.95 2.58 3.343(3) 137.7 3_445 yes
C3B H3B S1B 0.95 2.99 3.837(3) 149.1 3_445 yes
N2B H2NE O5A 0.90(5) 1.89(5) 2.775(3) 167(4) 1_545 yes
N2B H2NE S1A 0.90(5) 2.77(5) 3.608(2) 155(4) 1_545 yes
C6A H6A F2A 0.95 2.38 3.232(3) 148.9 3 yes
C6B H6B F2B 0.95 2.55 3.454(3) 158.3 3 yes
C8A H8A O1A 0.98 2.62 3.279(4) 124.5 4_565 yes
C8A H8B O2A 0.98 2.55 3.409(4) 146.1 2_575 yes
C8B H8E O2B 0.98 2.46 3.385(4) 156.6 2_565 yes
C5A H5A O4A 0.95 2.59 3.342(3) 136.0 . yes
C5B H5B O4B 0.95 2.34 3.281(3) 171.4 . yes

loop_
_geom_torsion_atom_site_label_1
_geom_torsion_atom_site_label_2
_geom_torsion_atom_site_label_3
_geom_torsion_atom_site_label_4
_geom_torsion
_geom_torsion_site_symmetry_1
_geom_torsion_site_symmetry_2
_geom_torsion_site_symmetry_3
_geom_torsion_site_symmetry_4
_geom_torsion_publ_flag
C6A C1A C2A C3A 2.4(4) . . . . ?
N1A C1A C2A C3A -176.3(2) . . . . ?
C6A C1A C2A C7A -172.1(2) . . . . ?
N1A C1A C2A C7A 9.3(4) . . . . ?
C1A C2A C3A C4A 1.0(4) . . . . ?
C7A C2A C3A C4A 175.7(2) . . . . ?
C2A C3A C4A C5A -3.5(4) . . . . ?
C2A C3A C4A N2A 177.6(2) . . . . ?
C3A C4A C5A C6A 2.7(4) . . . . ?
N2A C4A C5A C6A -178.4(2) . . . . ?
C2A C1A C6A C5A -3.2(4) . . . . ?
N1A C1A C6A C5A 175.5(2) . . . . ?
C4A C5A C6A C1A 0.7(4) . . . . ?
C3A C2A C7A F3A -12.0(3) . . . . ?
C1A C2A C7A F3A 162.4(2) . . . . ?
C3A C2A C7A F1A -131.3(2) . . . . ?
C1A C2A C7A F1A 43.1(3) . . . . ?
C3A C2A C7A F2A 107.2(3) . . . . ?
C1A C2A C7A F2A -78.4(3) . . . . ?
C6A C1A N1A O2A 35.7(4) . . . . ?
C2A C1A N1A O2A -145.5(3) . . . . ?
C6A C1A N1A O1A -141.1(3) . . . . ?
C2A C1A N1A O1A 37.7(4) . . . . ?
C6B C1B C2B C3B 0.0(4) . . . . ?
N1B C1B C2B C3B 178.6(2) . . . . ?
C6B C1B C2B C7B 174.7(3) . . . . ?
N1B C1B C2B C7B -6.7(4) . . . . ?
C1B C2B C3B C4B -1.4(4) . . . . ?
C7B C2B C3B C4B -176.4(2) . . . . ?
C2B C3B C4B C5B 1.3(4) . . . . ?
C2B C3B C4B N2B -179.0(2) . . . . ?
C3B C4B C5B C6B 0.2(4) . . . . ?
N2B C4B C5B C6B -179.5(2) . . . . ?
C2B C1B C6B C5B 1.5(4) . . . . ?
N1B C1B C6B C5B -177.2(2) . . . . ?
C4B C5B C6B C1B -1.6(4) . . . . ?
C3B C2B C7B F1B 130.2(3) . . . . ?
C1B C2B C7B F1B -44.5(3) . . . . ?
C3B C2B C7B F2B -107.6(3) . . . . ?
C1B C2B C7B F2B 77.6(3) . . . . ?
C3B C2B C7B F3B 11.1(3) . . . . ?
C1B C2B C7B F3B -163.7(2) . . . . ?
C6B C1B N1B O2B -40.8(4) . . . . ?
C2B C1B N1B O2B 140.5(3) . . . . ?
C6B C1B N1B O1B 137.5(3) . . . . ?
C2B C1B N1B O1B -41.2(4) . . . . ?
